data_2102239
loop_
_publ_author_name
'Koji\'c-Prodi\'c, Biserka'
'Peri\'c, Berislav'
'Zoran \<Stefani\'c'
'Anton Meden'
'Makarevi\'c, Janja'
'Joki\'c, Milan'
'\<Zini\'c, Mladen'

_publ_section_title
;
 Supramolecular assembling using synthons with NH---CO(S)---CS---NH and
 NH---CO---CO---NH functionalities: crystal structures of
 (<i>S</i>,<i>S</i>)-<i>N</i>,<i>N</i>'-monothiooxalyldileucine methyl
 ester and its dithio analogue
;
_journal_issue 1
_journal_name_full 'Acta Crystallographica Section B'
_journal_page_first 90
_journal_page_last 96
_journal_paper_doi 10.1107/S0108768103029173
_journal_volume 60
_journal_year 2004
_chemical_formula_moiety 'C16 H28 N2 O5 S'
_chemical_formula_sum 'C16 H28 N2 O5 S'
_chemical_formula_weight 360.46
_chemical_name_systematic
;
 N,N'-monotiooxalyl-bis(L-leucine methyl ester)
;
_space_group_IT_number 19
_symmetry_cell_setting orthorhombic
_symmetry_space_group_name_Hall 'P 2ac 2ab'
_symmetry_space_group_name_H-M 'P 21 21 21'
_cell_angle_alpha 90
_cell_angle_beta 90.000(3)
_cell_angle_gamma 90
_cell_formula_units_Z 8
_cell_length_a 12.562(9)
_cell_length_b 16.156(5)
_cell_length_c 21.086(8)
_cell_measurement_reflns_used 20
_cell_measurement_temperature 293(2)
_cell_measurement_theta_max 19
_cell_measurement_theta_min 9
_cell_volume 4279(4)
_computing_cell_refinement 'CAD4 Express (Enraf Nonius, 1994)'
_computing_data_collection 'CAD4 Express (Enraf Nonius, 1994)'
_computing_data_reduction 'XCAD4 (Harms & Wocadlo, 1995)'
_computing_molecular_graphics 'Ortep-3 for Windows (Farrugia, 1997)'
_computing_publication_material 'PLATON (Spek, 1990)'
_computing_structure_refinement 'SHELXL-97 (Sheldrick, 1997)'
_computing_structure_solution 'SHELXS-97 (Sheldrick, 1997)'
_diffrn_measured_fraction_theta_full 0.999
_diffrn_measured_fraction_theta_max 0.999
_diffrn_measurement_device '\k-geometry diffractometer'
_diffrn_measurement_device_type 'Enraf Nonius CAD4'
_diffrn_measurement_method 'non-profiled omega/2theta scans'
_diffrn_radiation_type CuK\a
_diffrn_radiation_wavelength 1.54128
_diffrn_reflns_av_R_equivalents 0.0346
_diffrn_reflns_limit_h_max 15
_diffrn_reflns_limit_h_min 0
_diffrn_reflns_limit_k_max 20
_diffrn_reflns_limit_k_min 0
_diffrn_reflns_limit_l_max 26
_diffrn_reflns_limit_l_min -26
_diffrn_reflns_number 9699
_diffrn_reflns_theta_full 76.4
_diffrn_reflns_theta_max 76.4
_diffrn_reflns_theta_min 3.45
_diffrn_standards_decay_% 5
_diffrn_standards_interval_time 120
_diffrn_standards_number 3
_exptl_absorpt_coefficient_mu 1.55
_exptl_absorpt_correction_T_max 0.7914
_exptl_absorpt_correction_T_min 0.7521
_exptl_absorpt_correction_type psi-scan
_exptl_absorpt_process_details
;
North A.C.T., Phillips D.C. & Mathews F.S. (1968) Acta. Cryst. A24, 351
        Number of psi-scan sets used was   7
        Theta correction was applied.
        Averaged transmission function was used.
        No Fourier smoothing was applied.
;
_exptl_crystal_colour yellow
_exptl_crystal_density_diffrn 1.119
_exptl_crystal_density_method 'not measured'
_exptl_crystal_description prism
_exptl_crystal_F_000 1552
_exptl_crystal_size_max 0.4
_exptl_crystal_size_mid 0.2
_exptl_crystal_size_min 0.15
_refine_diff_density_max 0.236
_refine_diff_density_min -0.162
_refine_ls_abs_structure_details 'Flack H D (1983), Acta Cryst. A39, 876-881'
_refine_ls_abs_structure_Flack -0.01(3)
_refine_ls_extinction_method none
_refine_ls_goodness_of_fit_ref 1.01
_refine_ls_hydrogen_treatment mixed
_refine_ls_matrix_type full
_refine_ls_number_parameters 433
_refine_ls_number_reflns 8972
_refine_ls_number_restraints 0
_refine_ls_restrained_S_all 1.01
_refine_ls_R_factor_gt 0.0599
_refine_ls_shift/su_max 0.002
_refine_ls_structure_factor_coef Fsqd
_refine_ls_weighting_details 'calc w=1/[\s^2^(Fo^2^)+(0.0634P)^2^+0.8826P] where P=(Fo^2^+2Fc^2^)/3'
_refine_ls_weighting_scheme calc
_refine_ls_wR_factor_ref 0.174
_reflns_number_gt 4033
_reflns_number_total 8972
_reflns_threshold_expression >2sigma(I)
_cod_data_source_file sn0036.cif
_cod_data_source_block I
_cod_depositor_comments
;
The following automatic conversions were performed:
'_symmetry_cell_setting' value 'Orthorhombic' changed to 'orthorhombic'
according to '/home/saulius/struct/CIF-dictionaries/cif_core.dic'
dictionary named 'cif_core.dic' version 2.4.1 from 2010-06-29.

Automatic conversion script
Id: cif_fix_enum 1527 2010-12-29 10:47:43Z saulius 

The following automatic conversions were performed:

'_symmetry_cell_setting' value 'Orthorhombic' changed to
'orthorhombic' according to
/home/saulius/struct/CIF-dictionaries/cif_core.dic dictionary named
'cif_core.dic' version 2.4.1 from 2010-06-29.

Automatic conversion script
Id: cif_fix_values 1715 2011-07-08 13:25:40Z adriana 
;
_cod_original_sg_symbol_Hall 'P 2ac 2ab '
_cod_database_code 2102239

loop_
_symmetry_equiv_pos_as_xyz
'x, y, z'
'-x+1/2, -y, z+1/2'
'x+1/2, -y+1/2, -z'
'-x, y+1/2, -z+1/2'

loop_
_atom_site_label
_atom_site_fract_x
_atom_site_fract_y
_atom_site_fract_z
_atom_site_U_iso_or_equiv
_atom_site_adp_type
_atom_site_calc_flag
_atom_site_refinement_flags
_atom_site_occupancy
_atom_site_type_symbol
S11 0.97619(12) 0.33587(8) 0.31144(6) 0.0933(4) Uani d . 1 S
O1 0.8294(3) 0.54782(19) 0.30879(13) 0.0828(9) Uani d . 1 O
O2 0.6739(3) 0.3967(3) 0.1880(2) 0.1227(14) Uani d . 1 O
O3 0.6221(3) 0.5235(3) 0.16328(18) 0.1195(13) Uani d . 1 O
O21 0.8128(4) 0.4070(3) 0.4880(2) 0.1411(16) Uani d . 1 O
O31 0.9370(4) 0.3190(3) 0.5193(2) 0.1386(16) Uani d . 1 O
N1 0.8671(3) 0.4609(2) 0.22801(16) 0.0703(10) Uani d . 1 N
H1 0.9031 0.4184 0.2161 0.084 Uiso calc R 1 H
N11 0.9405(3) 0.4588(2) 0.38999(16) 0.0786(11) Uani d . 1 N
H11 0.9164 0.508 0.3957 0.094 Uiso calc R 1 H
C1 0.8703(3) 0.4839(3) 0.2881(2) 0.0602(10) Uani d . 1 C
C2 0.8042(4) 0.5057(3) 0.1815(2) 0.0741(12) Uani d . 1 C
H2 0.7985 0.5638 0.1943 0.089 Uiso calc R 1 H
C3 0.6939(4) 0.4676(4) 0.1787(2) 0.0856(14) Uani d . 1 C
C4 0.5132(5) 0.4929(5) 0.1574(4) 0.159(3) Uani d . 1 C
H41 0.467 0.5378 0.1459 0.238 Uiso calc R 1 H
H42 0.4907 0.47 0.1972 0.238 Uiso calc R 1 H
H43 0.5105 0.4509 0.1253 0.238 Uiso calc R 1 H
C5 0.8534(4) 0.5005(3) 0.1158(2) 0.0837(14) Uani d . 1 C
H51 0.8658 0.4427 0.1058 0.1 Uiso calc R 1 H
H52 0.8023 0.5216 0.0853 0.1 Uiso calc R 1 H
C6 0.9563(5) 0.5469(4) 0.1076(3) 0.1129(19) Uani d . 1 C
H6 1.0055 0.5292 0.141 0.135 Uiso calc R 1 H
C7 1.0055(7) 0.5247(6) 0.0431(4) 0.189(4) Uani d . 1 C
H71 1.0713 0.5542 0.0378 0.284 Uiso calc R 1 H
H72 0.9572 0.5399 0.0098 0.284 Uiso calc R 1 H
H73 1.0188 0.4663 0.0414 0.284 Uiso calc R 1 H
C8 0.9416(6) 0.6393(4) 0.1128(4) 0.176(3) Uani d . 1 C
H81 1.0092 0.6663 0.1077 0.264 Uiso calc R 1 H
H82 0.9129 0.6525 0.1538 0.264 Uiso calc R 1 H
H83 0.8936 0.6578 0.0804 0.264 Uiso calc R 1 H
C11 0.9317(3) 0.4263(2) 0.3326(2) 0.0618(11) Uani d . 1 C
C21 0.9881(4) 0.4170(3) 0.4440(2) 0.0828(13) Uani d . 1 C
H21 1.0324 0.3716 0.428 0.099 Uiso calc R 1 H
C31 0.9021(6) 0.3804(4) 0.4848(3) 0.0954(16) Uani d . 1 C
C41 0.8611(7) 0.2828(5) 0.5639(4) 0.180(4) Uani d . 1 C
H411 0.8948 0.2385 0.5867 0.271 Uiso calc R 1 H
H412 0.8009 0.2617 0.541 0.271 Uiso calc R 1 H
H413 0.8379 0.3244 0.5933 0.271 Uiso calc R 1 H
C51 1.0583(5) 0.4747(3) 0.4818(2) 0.1011(17) Uani d . 1 C
H511 1.0866 0.4444 0.5178 0.121 Uiso calc R 1 H
H512 1.0143 0.519 0.4985 0.121 Uiso calc R 1 H
C61 1.1511(6) 0.5134(5) 0.4463(3) 0.131(2) Uani d . 1 C
H61 1.1218 0.5419 0.4091 0.157 Uiso calc R 1 H
C71 1.2049(8) 0.5783(5) 0.4875(5) 0.202(4) Uani d . 1 C
H711 1.1527 0.6169 0.5026 0.303 Uiso calc R 1 H
H712 1.2575 0.6072 0.4629 0.303 Uiso calc R 1 H
H713 1.2387 0.5518 0.5229 0.303 Uiso calc R 1 H
C81 1.2280(7) 0.4490(7) 0.4226(4) 0.187(4) Uani d . 1 C
H811 1.1903 0.4089 0.3976 0.281 Uiso calc R 1 H
H812 1.2611 0.422 0.458 0.281 Uiso calc R 1 H
H813 1.2815 0.4751 0.397 0.281 Uiso calc R 1 H
S13 0.88969(11) 0.09017(8) 0.23114(8) 0.1045(5) Uani d . 1 S
O12 0.9117(2) 0.30274(19) 0.14608(15) 0.0815(9) Uani d . 1 O
O22 1.0976(4) 0.1287(2) 0.05469(16) 0.1258(15) Uani d . 1 O
O23 0.6028(5) 0.1787(5) 0.1320(3) 0.195(3) Uani d . 1 O
O32 1.2046(5) 0.2287(3) 0.0290(2) 0.172(2) Uani d . 1 O
O33 0.5314(4) 0.0995(3) 0.2026(3) 0.180(2) Uani d . 1 O
N12 1.0372(3) 0.2054(2) 0.16303(16) 0.0692(10) Uani d . 1 N
H12 1.0516 0.1607 0.1835 0.083 Uiso calc R 1 H
N13 0.7671(3) 0.2173(2) 0.20851(18) 0.0823(11) Uani d . 1 N
H13 0.7611 0.2668 0.1939 0.099 Uiso calc R 1 H
C12 0.9395(4) 0.2359(3) 0.16768(19) 0.0646(11) Uani d . 1 C
C13 0.8603(4) 0.1819(3) 0.20357(19) 0.0663(11) Uani d . 1 C
C22 1.1200(3) 0.2424(3) 0.1260(2) 0.0715(12) Uani d . 1 C
H22 1.0976 0.2983 0.1139 0.086 Uiso calc R 1 H
C23 0.6733(4) 0.1806(3) 0.2364(3) 0.0937(15) Uani d . 1 C
H23 0.6951 0.132 0.261 0.112 Uiso calc R 1 H
C32 1.1375(5) 0.1926(3) 0.0667(2) 0.0937(16) Uani d . 1 C
C33 0.5988(6) 0.1522(5) 0.1837(5) 0.128(2) Uani d . 1 C
C42 1.2292(9) 0.1851(6) -0.0306(4) 0.238(6) Uani d . 1 C
H421 1.2794 0.217 -0.0547 0.356 Uiso calc R 1 H
H422 1.1651 0.1781 -0.0547 0.356 Uiso calc R 1 H
H423 1.2591 0.1319 -0.0211 0.356 Uiso calc R 1 H
C43 0.4556(7) 0.0778(7) 0.1509(6) 0.267(7) Uani d . 1 C
H431 0.4045 0.0385 0.1665 0.4 Uiso calc R 1 H
H432 0.494 0.054 0.116 0.4 Uiso calc R 1 H
H433 0.4193 0.1268 0.137 0.4 Uiso calc R 1 H
C52 1.2238(4) 0.2486(3) 0.1633(3) 0.0893(15) Uani d . 1 C
H521 1.2409 0.1942 0.1797 0.107 Uiso calc R 1 H
H522 1.28 0.2641 0.1341 0.107 Uiso calc R 1 H
C53 0.6160(4) 0.2404(4) 0.2807(3) 0.1057(17) Uani d . 1 C
H531 0.5936 0.2883 0.2564 0.127 Uiso calc R 1 H
H532 0.5524 0.2136 0.2967 0.127 Uiso calc R 1 H
C62 1.2244(5) 0.3078(5) 0.2167(3) 0.124(2) Uani d . 1 C
H62 1.1626 0.2961 0.2436 0.149 Uiso calc R 1 H
C63 0.6815(5) 0.2698(5) 0.3364(3) 0.129(2) Uani d . 1 C
H63 0.7482 0.2919 0.3192 0.155 Uiso calc R 1 H
C72 1.3251(6) 0.2984(6) 0.2569(4) 0.195(4) Uani d . 1 C
H721 1.3236 0.3378 0.291 0.292 Uiso calc R 1 H
H722 1.3866 0.3081 0.231 0.292 Uiso calc R 1 H
H723 1.3281 0.2434 0.2741 0.292 Uiso calc R 1 H
C73 0.6222(7) 0.3424(6) 0.3678(4) 0.203(4) Uani d . 1 C
H731 0.6619 0.3614 0.4039 0.304 Uiso calc R 1 H
H732 0.553 0.3242 0.3813 0.304 Uiso calc R 1 H
H733 0.6145 0.3867 0.3379 0.304 Uiso calc R 1 H
C82 1.2170(7) 0.3956(4) 0.1945(4) 0.184(4) Uani d . 1 C
H821 1.2172 0.4319 0.2306 0.275 Uiso calc R 1 H
H822 1.1522 0.4031 0.171 0.275 Uiso calc R 1 H
H823 1.2767 0.4081 0.1678 0.275 Uiso calc R 1 H
C83 0.7104(7) 0.2020(7) 0.3817(4) 0.188(4) Uani d . 1 C
H831 0.751 0.2247 0.4162 0.281 Uiso calc R 1 H
H832 0.752 0.161 0.3601 0.281 Uiso calc R 1 H
H833 0.6467 0.1771 0.398 0.281 Uiso calc R 1 H

loop_
_atom_site_aniso_label
_atom_site_aniso_U_11
_atom_site_aniso_U_22
_atom_site_aniso_U_33
_atom_site_aniso_U_12
_atom_site_aniso_U_13
_atom_site_aniso_U_23
S11 0.1154(10) 0.0755(8) 0.0890(8) 0.0199(8) -0.0116(8) -0.0128(7)
O1 0.112(2) 0.0697(18) 0.0671(17) 0.0213(18) -0.0075(18) -0.0096(16)
O2 0.088(2) 0.102(3) 0.178(4) -0.007(2) -0.017(3) 0.019(3)
O3 0.100(3) 0.128(3) 0.130(3) 0.023(3) -0.020(2) 0.030(3)
O21 0.129(4) 0.163(4) 0.132(3) 0.024(3) 0.017(3) 0.046(3)
O31 0.154(4) 0.119(3) 0.143(4) 0.010(3) -0.013(3) 0.055(3)
N1 0.083(3) 0.065(2) 0.063(2) 0.0101(19) -0.004(2) -0.0099(19)
N11 0.107(3) 0.065(2) 0.063(2) 0.018(2) -0.011(2) -0.0063(19)
C1 0.058(3) 0.058(3) 0.064(3) -0.005(2) 0.002(2) 0.002(2)
C2 0.088(3) 0.067(3) 0.067(3) 0.010(3) -0.007(3) 0.002(2)
C3 0.092(4) 0.096(4) 0.069(3) 0.005(4) -0.009(3) 0.011(3)
C4 0.084(4) 0.220(8) 0.172(6) 0.015(5) -0.041(4) 0.013(6)
C5 0.102(4) 0.077(3) 0.072(3) -0.004(3) -0.003(3) 0.004(2)
C6 0.092(4) 0.138(5) 0.109(4) -0.010(4) 0.015(3) 0.000(4)
C7 0.170(7) 0.238(9) 0.159(7) -0.027(7) 0.078(6) -0.001(7)
C8 0.173(7) 0.103(5) 0.251(10) -0.057(5) 0.017(7) 0.010(5)
C11 0.061(3) 0.057(2) 0.067(3) -0.010(2) 0.003(2) 0.002(2)
C21 0.097(4) 0.081(3) 0.070(3) 0.020(3) -0.012(3) 0.002(3)
C31 0.108(5) 0.096(4) 0.082(4) 0.011(4) 0.001(4) 0.014(3)
C41 0.182(8) 0.173(7) 0.186(7) -0.030(6) 0.001(6) 0.106(6)
C51 0.123(5) 0.096(4) 0.085(3) 0.001(4) -0.031(4) 0.007(3)
C61 0.128(6) 0.152(6) 0.112(5) -0.018(5) -0.035(5) 0.014(5)
C71 0.194(8) 0.174(7) 0.239(10) -0.067(7) -0.079(8) 0.002(7)
C81 0.127(6) 0.263(11) 0.172(7) -0.012(7) 0.006(6) -0.030(8)
S13 0.0988(10) 0.0828(9) 0.1318(11) 0.0093(8) 0.0268(9) 0.0293(8)
O12 0.082(2) 0.070(2) 0.093(2) 0.0120(17) 0.0012(17) 0.0160(17)
O22 0.212(5) 0.092(3) 0.073(2) -0.039(3) 0.010(3) -0.003(2)
O23 0.156(5) 0.268(7) 0.163(5) -0.072(5) -0.028(5) -0.017(5)
O32 0.241(6) 0.128(3) 0.148(4) -0.060(4) 0.116(4) -0.036(3)
O33 0.123(4) 0.191(5) 0.227(6) -0.076(4) 0.020(4) -0.046(5)
N12 0.070(2) 0.066(2) 0.072(2) 0.005(2) 0.009(2) 0.0116(17)
N13 0.069(3) 0.080(2) 0.099(3) 0.001(2) 0.006(2) 0.012(2)
C12 0.071(3) 0.062(3) 0.060(3) 0.003(2) -0.002(2) -0.004(2)
C13 0.065(3) 0.073(3) 0.061(3) 0.000(2) -0.004(2) 0.000(2)
C22 0.071(3) 0.062(3) 0.082(3) -0.003(2) 0.009(3) 0.000(2)
C23 0.070(3) 0.098(4) 0.113(4) -0.007(3) 0.010(3) 0.009(3)
C32 0.131(5) 0.066(3) 0.084(4) -0.012(3) 0.024(3) -0.001(3)
C33 0.089(5) 0.135(6) 0.162(7) -0.022(4) 0.023(6) -0.025(6)
C42 0.381(15) 0.191(8) 0.142(6) -0.056(9) 0.165(8) -0.057(6)
C43 0.151(8) 0.267(12) 0.383(16) -0.033(8) -0.023(10) -0.175(13)
C52 0.073(3) 0.080(3) 0.114(4) 0.002(3) 0.015(3) 0.004(3)
C53 0.081(4) 0.112(4) 0.124(4) -0.008(3) 0.029(4) 0.000(4)
C62 0.091(4) 0.176(7) 0.107(4) 0.001(4) 0.000(4) -0.039(5)
C63 0.091(4) 0.166(6) 0.130(6) -0.034(5) 0.010(4) -0.029(5)
C72 0.148(6) 0.262(10) 0.175(7) -0.040(7) -0.066(6) -0.022(7)
C73 0.187(8) 0.203(8) 0.218(9) -0.026(8) 0.043(7) -0.104(7)
C82 0.183(7) 0.100(5) 0.268(10) 0.023(5) -0.078(7) -0.083(6)
C83 0.175(8) 0.253(11) 0.135(6) 0.002(8) -0.020(6) 0.025(7)

loop_
_atom_type_symbol
_atom_type_description
_atom_type_scat_dispersion_real
_atom_type_scat_dispersion_imag
_atom_type_scat_source
C C 0.0181 0.0091 'International Tables Vol C Tables 4.2.6.8 and 6.1.1.4'
H H 0 0 'International Tables Vol C Tables 4.2.6.8 and 6.1.1.4'
N N 0.0311 0.018 'International Tables Vol C Tables 4.2.6.8 and 6.1.1.4'
O O 0.0492 0.0322 'International Tables Vol C Tables 4.2.6.8 and 6.1.1.4'
S S 0.3331 0.5567 'International Tables Vol C Tables 4.2.6.8 and 6.1.1.4'

loop_
_geom_angle_atom_site_label_1
_geom_angle_atom_site_label_2
_geom_angle_atom_site_label_3
_geom_angle
C3 O3 C4 115.5(5)
C31 O31 C41 116.3(5)
C1 N1 C2 121.6(4)
C1 N1 H1 119.2
C2 N1 H1 119.2
C11 N11 C21 124.6(4)
C11 N11 H11 117.7
C21 N11 H11 117.7
O1 C1 N1 124.2(4)
O1 C1 C11 120.2(4)
N1 C1 C11 115.6(4)
N1 C2 C3 108.7(4)
N1 C2 C5 111.5(4)
C3 C2 C5 108.2(4)
N1 C2 H2 109.4
C3 C2 H2 109.4
C5 C2 H2 109.4
O2 C3 O3 123.8(5)
O2 C3 C2 125.3(5)
O3 C3 C2 110.9(5)
O3 C4 H41 109.5
O3 C4 H42 109.5
H41 C4 H42 109.5
O3 C4 H43 109.5
H41 C4 H43 109.5
H42 C4 H43 109.5
C6 C5 C2 115.2(4)
C6 C5 H51 108.5
C2 C5 H51 108.5
C6 C5 H52 108.5
C2 C5 H52 108.5
H51 C5 H52 107.5
C8 C6 C5 112.3(5)
C8 C6 C7 110.2(6)
C5 C6 C7 109.3(5)
C8 C6 H6 108.3
C5 C6 H6 108.3
C7 C6 H6 108.3
C6 C7 H71 109.5
C6 C7 H72 109.5
H71 C7 H72 109.5
C6 C7 H73 109.5
H71 C7 H73 109.5
H72 C7 H73 109.5
C6 C8 H81 109.5
C6 C8 H82 109.5
H81 C8 H82 109.5
C6 C8 H83 109.5
H81 C8 H83 109.5
H82 C8 H83 109.5
N11 C11 C1 111.2(3)
N11 C11 S11 125.3(3)
C1 C11 S11 123.5(3)
N11 C21 C31 109.6(4)
N11 C21 C51 111.5(4)
C31 C21 C51 111.1(4)
N11 C21 H21 108.2
C31 C21 H21 108.2
C51 C21 H21 108.2
O21 C31 O31 123.6(6)
O21 C31 C21 124.2(5)
O31 C31 C21 112.1(5)
O31 C41 H411 109.5
O31 C41 H412 109.5
H411 C41 H412 109.5
O31 C41 H413 109.5
H411 C41 H413 109.5
H412 C41 H413 109.5
C21 C51 C61 116.1(5)
C21 C51 H511 108.3
C61 C51 H511 108.3
C21 C51 H512 108.3
C61 C51 H512 108.3
H511 C51 H512 107.4
C81 C61 C51 111.9(6)
C81 C61 C71 112.4(7)
C51 C61 C71 110.1(7)
C81 C61 H61 107.4
C51 C61 H61 107.4
C71 C61 H61 107.4
C61 C71 H711 109.5
C61 C71 H712 109.5
H711 C71 H712 109.5
C61 C71 H713 109.5
H711 C71 H713 109.5
H712 C71 H713 109.5
C61 C81 H811 109.5
C61 C81 H812 109.5
H811 C81 H812 109.5
C61 C81 H813 109.5
H811 C81 H813 109.5
H812 C81 H813 109.5
C32 O32 C42 116.3(5)
C33 O33 C43 110.9(8)
C12 N12 C22 123.9(4)
C12 N12 H12 118.1
C22 N12 H12 118.1
C13 N13 C23 125.7(4)
C13 N13 H13 117.2
C23 N13 H13 117.2
O12 C12 N12 124.4(4)
O12 C12 C13 120.2(4)
N12 C12 C13 115.3(4)
N13 C13 C12 111.9(4)
N13 C13 S13 124.8(3)
C12 C13 S13 123.2(3)
N12 C22 C32 109.6(4)
N12 C22 C52 111.6(4)
C32 C22 C52 109.8(4)
N12 C22 H22 108.6
C32 C22 H22 108.6
C52 C22 H22 108.6
N13 C23 C33 109.1(5)
N13 C23 C53 112.0(4)
C33 C23 C53 110.4(5)
N13 C23 H23 108.4
C33 C23 H23 108.4
C53 C23 H23 108.4
O22 C32 O32 122.7(5)
O22 C32 C22 125.9(5)
O32 C32 C22 111.3(5)
O23 C33 O33 124.5(9)
O23 C33 C23 122.8(7)
O33 C33 C23 112.7(8)
O32 C42 H421 109.5
O32 C42 H422 109.5
H421 C42 H422 109.5
O32 C42 H423 109.5
H421 C42 H423 109.5
H422 C42 H423 109.5
O33 C43 H431 109.5
O33 C43 H432 109.5
H431 C43 H432 109.5
O33 C43 H433 109.5
H431 C43 H433 109.5
H432 C43 H433 109.5
C62 C52 C22 116.1(4)
C62 C52 H521 108.3
C22 C52 H521 108.3
C62 C52 H522 108.3
C22 C52 H522 108.3
H521 C52 H522 107.4
C63 C53 C23 114.7(5)
C63 C53 H531 108.6
C23 C53 H531 108.6
C63 C53 H532 108.6
C23 C53 H532 108.6
H531 C53 H532 107.6
C52 C62 C82 112.0(6)
C52 C62 C72 111.3(6)
C82 C62 C72 108.5(7)
C52 C62 H62 108.3
C82 C62 H62 108.3
C72 C62 H62 108.3
C83 C63 C53 113.5(6)
C83 C63 C73 113.5(7)
C53 C63 C73 108.1(7)
C83 C63 H63 107.1
C53 C63 H63 107.1
C73 C63 H63 107.1
C62 C72 H721 109.5
C62 C72 H722 109.5
H721 C72 H722 109.5
C62 C72 H723 109.5
H721 C72 H723 109.5
H722 C72 H723 109.5
C63 C73 H731 109.5
C63 C73 H732 109.5
H731 C73 H732 109.5
C63 C73 H733 109.5
H731 C73 H733 109.5
H732 C73 H733 109.5
C62 C82 H821 109.5
C62 C82 H822 109.5
H821 C82 H822 109.5
C62 C82 H823 109.5
H821 C82 H823 109.5
H822 C82 H823 109.5
C63 C83 H831 109.5
C63 C83 H832 109.5
H831 C83 H832 109.5
C63 C83 H833 109.5
H831 C83 H833 109.5
H832 C83 H833 109.5

loop_
_geom_bond_atom_site_label_1
_geom_bond_atom_site_label_2
_geom_bond_distance
S11 C11 1.627(4)
O1 C1 1.233(5)
O2 C3 1.189(6)
O3 C3 1.318(6)
O3 C4 1.459(7)
O21 C31 1.203(6)
O31 C31 1.305(6)
O31 C41 1.461(8)
N1 C1 1.322(5)
N1 C2 1.452(5)
N1 H1 0.86
N11 C11 1.324(5)
N11 C21 1.452(5)
N11 H11 0.86
C1 C11 1.529(6)
C2 C3 1.517(7)
C2 C5 1.520(6)
C2 H2 0.98
C4 H41 0.96
C4 H42 0.96
C4 H43 0.96
C5 C6 1.505(7)
C5 H51 0.97
C5 H52 0.97
C6 C8 1.507(9)
C6 C7 1.536(8)
C6 H6 0.98
C7 H71 0.96
C7 H72 0.96
C7 H73 0.96
C8 H81 0.96
C8 H82 0.96
C8 H83 0.96
C21 C31 1.504(7)
C21 C51 1.512(7)
C21 H21 0.98
C41 H411 0.96
C41 H412 0.96
C41 H413 0.96
C51 C61 1.519(8)
C51 H511 0.97
C51 H512 0.97
C61 C81 1.505(9)
C61 C71 1.520(9)
C61 H61 0.98
C71 H711 0.96
C71 H712 0.96
C71 H713 0.96
C81 H811 0.96
C81 H812 0.96
C81 H813 0.96
S13 C13 1.634(4)
O12 C12 1.223(5)
O22 C32 1.175(6)
O23 C33 1.174(8)
O32 C32 1.297(6)
O32 C42 1.472(7)
O33 C33 1.264(8)
O33 C43 1.489(10)
N12 C12 1.326(5)
N12 C22 1.431(5)
N12 H12 0.86
N13 C13 1.307(5)
N13 C23 1.445(6)
N13 H13 0.86
C12 C13 1.525(6)
C22 C32 1.505(7)
C22 C52 1.525(6)
C22 H22 0.98
C23 C33 1.524(10)
C23 C53 1.524(7)
C23 H23 0.98
C42 H421 0.96
C42 H422 0.96
C42 H423 0.96
C43 H431 0.96
C43 H432 0.96
C43 H433 0.96
C52 C62 1.477(7)
C52 H521 0.97
C52 H522 0.97
C53 C63 1.509(8)
C53 H531 0.97
C53 H532 0.97
C62 C82 1.497(9)
C62 C72 1.531(9)
C62 H62 0.98
C63 C83 1.498(10)
C63 C73 1.540(9)
C63 H63 0.98
C72 H721 0.96
C72 H722 0.96
C72 H723 0.96
C73 H731 0.96
C73 H732 0.96
C73 H733 0.96
C82 H821 0.96
C82 H822 0.96
C82 H823 0.96
C83 H831 0.96
C83 H832 0.96
C83 H833 0.96

loop_
_geom_hbond_atom_site_label_D
_geom_hbond_atom_site_label_H
_geom_hbond_atom_site_label_A
_geom_hbond_site_symmetry_A
_geom_hbond_distance_DH
_geom_hbond_distance_HA
_geom_hbond_distance_DA
_geom_hbond_angle_DHA
N1 H1 O12 . 0.86 2.38 3.135(5) 146.1
N1 H1 S11 . 0.86 2.58 3.009(4) 111.9
N11 H11 O22 4_755 0.86 2.22 3.021(5) 155.1
N12 H12 O1 4_745 0.86 2.36 3.105(5) 144.7
N12 H12 S13 . 0.86 2.54 2.993(4) 114
N13 H13 O2 . 0.86 2.37 3.155(6) 151.8
N11 H11 O1 . 0.86 2.23 2.636(5) 109
N13 H13 O12 . 0.86 2.22 2.634(5) 109

loop_
_geom_torsion_atom_site_label_1
_geom_torsion_atom_site_label_2
_geom_torsion_atom_site_label_3
_geom_torsion_atom_site_label_4
_geom_torsion
C2 N1 C1 O1 -6.6(6)
C2 N1 C1 C11 174.7(3)
C1 N1 C2 C3 -90.8(5)
C1 N1 C2 C5 149.9(4)
C4 O3 C3 O2 -0.6(8)
C4 O3 C3 C2 178.3(5)
N1 C2 C3 O2 -31.1(7)
C5 C2 C3 O2 90.2(6)
N1 C2 C3 O3 150.0(4)
C5 C2 C3 O3 -88.6(5)
N1 C2 C5 C6 -69.2(5)
C3 C2 C5 C6 171.2(5)
C2 C5 C6 C8 -66.5(7)
C2 C5 C6 C7 170.8(5)
C21 N11 C11 C1 175.7(4)
C21 N11 C11 S11 -2.5(6)
O1 C1 C11 N11 -5.6(5)
N1 C1 C11 N11 173.1(4)
O1 C1 C11 S11 172.5(3)
N1 C1 C11 S11 -8.7(5)
C11 N11 C21 C31 -98.7(5)
C11 N11 C21 C51 137.8(5)
C41 O31 C31 O21 -0.4(9)
C41 O31 C31 C21 176.0(6)
N11 C21 C31 O21 -26.9(8)
C51 C21 C31 O21 96.8(7)
N11 C21 C31 O31 156.7(4)
C51 C21 C31 O31 -79.6(6)
N11 C21 C51 C61 -59.5(6)
C31 C21 C51 C61 177.9(5)
C21 C51 C61 C81 -62.0(7)
C21 C51 C61 C71 172.3(5)
C22 N12 C12 O12 -7.2(7)
C22 N12 C12 C13 173.6(4)
C23 N13 C13 C12 176.2(4)
C23 N13 C13 S13 -2.9(7)
O12 C12 C13 N13 -1.9(6)
N12 C12 C13 N13 177.4(4)
O12 C12 C13 S13 177.2(3)
N12 C12 C13 S13 -3.5(5)
C12 N12 C22 C32 -105.5(5)
C12 N12 C22 C52 132.6(4)
C13 N13 C23 C33 -102.7(6)
C13 N13 C23 C53 134.8(5)
C42 O32 C32 O22 -0.2(11)
C42 O32 C32 C22 179.3(7)
N12 C22 C32 O22 -6.9(8)
C52 C22 C32 O22 116.1(7)
N12 C22 C32 O32 173.6(5)
C52 C22 C32 O32 -63.4(6)
C43 O33 C33 O23 -1.9(12)
C43 O33 C33 C23 176.1(6)
N13 C23 C33 O23 -21.1(10)
C53 C23 C33 O23 102.4(9)
N13 C23 C33 O33 161.0(5)
C53 C23 C33 O33 -75.6(7)
N12 C22 C52 C62 -68.7(6)
C32 C22 C52 C62 169.5(5)
N13 C23 C53 C63 -60.6(7)
C33 C23 C53 C63 177.6(6)
C22 C52 C62 C82 -67.7(7)
C22 C52 C62 C72 170.6(5)
C23 C53 C63 C83 -64.9(7)
C23 C53 C63 C73 168.3(5)

loop_
_cod_related_entry_id
_cod_related_entry_database
_cod_related_entry_code
1 ChemSpider 24730457
